data_7213122
loop_
_publ_author_name
'Kuhl, Ulrich'
'Cambareri, Antonella'
'Sauber, Christian'
'S\"orgel, Fritz'
'Hartmann, Rudolf'
'Euler, Harald'
'Kirfel, Armin'
'Holzgrabe, Ulrike'

_publ_section_title
;
 Synthesis, X-ray analysis and spectroscopic characterization of the
 hemiaminal cyclization product from 2,4-dipyridine substituted
 3,7-diazabicyclo[3.3.1]nonanone 1,5-diesters
;
_journal_issue 10
_journal_name_full 'Journal of the Chemical Society, Perkin Transactions 2'
_journal_page_first 2083
_journal_paper_doi 10.1039/a904472h
_journal_year 1999
_chemical_formula_sum 'C23 H28 Cl2 N4 O14'
_chemical_formula_weight 655.39
_chemical_name_systematic
; 
 (+-)-4a-Hydroxy-4,10a-bis(methoxycarbonyl)-2,11-dimethyl-12syn-(2-pyridyl)-
 2,3,4,4at,10,10at-hexahydro-10c,4r-(iminomethano)-1H-pyrido[3,4-b]indolizinium
 perchlorate monohydroperchlorate
;
_space_group_IT_number 19
_symmetry_cell_setting orthorhombic
_symmetry_space_group_name_Hall 'P 2ac 2ab'
_symmetry_space_group_name_H-M 'P 21 21 21'
_atom_sites_solution_hydrogens geom
_atom_sites_solution_primary direct
_atom_sites_solution_secondary difmap
_audit_creation_method SHELXL
_cell_angle_alpha 90.00
_cell_angle_beta 90.00
_cell_angle_gamma 90.00
_cell_formula_units_Z 4
_cell_length_a 15.127(9)
_cell_length_b 17.123(5)
_cell_length_c 11.304(4)
_cell_measurement_reflns_used 20
_cell_measurement_temperature 293(2)
_cell_measurement_theta_max 8.19
_cell_measurement_theta_min 5.25
_cell_volume 2928(2)
_computing_cell_refinement 'MSC TEXSAN v5.0'
_computing_data_collection 'MSC TEXSAN v5.0'
_computing_data_reduction 'REDUCE (Eichhorn, 1987)'
_computing_molecular_graphics 'DIAMOND (Bergerhoff, 1995)'
_computing_structure_refinement 'SHELXL-93 (Sheldrick, 1993)'
_computing_structure_solution 'SHELXS-86 (Sheldrick, 1990)'
_diffrn_ambient_temperature 293(2)
_diffrn_measurement_device 'Rigaku AFC-6R'
_diffrn_measurement_method Omega-scans
_diffrn_radiation_monochromator graphite
_diffrn_radiation_source 'normal-focus rotating anode'
_diffrn_radiation_type MoK\a
_diffrn_radiation_wavelength 0.71069
_diffrn_reflns_av_R_equivalents 0.1307
_diffrn_reflns_av_sigmaI/netI 0.3408
_diffrn_reflns_limit_h_max 14
_diffrn_reflns_limit_h_min -14
_diffrn_reflns_limit_k_max 16
_diffrn_reflns_limit_k_min -16
_diffrn_reflns_limit_l_max 10
_diffrn_reflns_limit_l_min -10
_diffrn_reflns_number 3157
_diffrn_reflns_theta_max 19.99
_diffrn_reflns_theta_min 1.80
_diffrn_standards_interval_count 50
_diffrn_standards_number 2
_exptl_absorpt_coefficient_mu 0.297
_exptl_absorpt_correction_T_max 0.90
_exptl_absorpt_correction_T_min 0.98
_exptl_crystal_colour colorless
_exptl_crystal_density_diffrn 1.487
_exptl_crystal_description prism
_exptl_crystal_F_000 1360
_exptl_crystal_size_max 0.35
_exptl_crystal_size_mid 0.10
_exptl_crystal_size_min 0.075
_refine_diff_density_max 0.281
_refine_diff_density_min -0.247
_refine_diff_density_rms 0.067
_refine_ls_abs_structure_details 'Flack H D (1983), Acta Cryst. A39, 876-881'
_refine_ls_abs_structure_Flack -0.16(28)
_refine_ls_extinction_method none
_refine_ls_goodness_of_fit_all 1.026
_refine_ls_goodness_of_fit_obs 1.200
_refine_ls_matrix_type full
_refine_ls_number_parameters 273
_refine_ls_number_reflns 2727
_refine_ls_number_restraints 0
_refine_ls_restrained_S_all 1.026
_refine_ls_restrained_S_obs 1.200
_refine_ls_R_factor_all 0.2647
_refine_ls_R_factor_obs 0.0955
_refine_ls_shift/esd_max 0.018
_refine_ls_shift/esd_mean 0.003
_refine_ls_structure_factor_coef Fsqd
_refine_ls_weighting_details 'w=1/[\s^2^(Fo^2^)+(0.0204P)^2^+11.0000P] where P=(Fo^2^+2Fc^2^)/3'
_refine_ls_weighting_scheme calc
_refine_ls_wR_factor_all 0.1568
_refine_ls_wR_factor_obs 0.1182
_reflns_number_observed 1279
_reflns_number_total 2727
_reflns_observed_criterion >2sigma(I)
_cod_data_source_file 904472hsup1.cif
_cod_data_source_block holz-1
_cod_depositor_comments
;
The following automatic conversions were performed:

'_refine_ls_weighting_scheme' value 'calc
w=1/[\s^2^(Fo^2^)+(0.0204P)^2^+11.0000P] where P=(Fo^2^+2Fc^2^)/3'
was changed to 'calc'. New tag '_refine_ls_weighting_details' was
created. The value of the new tag was set to
'w=1/[\s^2^(Fo^2^)+(0.0204P)^2^+11.0000P] where P=(Fo^2^+2Fc^2^)/3'.

Automatic conversion script
Id: cif_fix_values 3143 2015-03-26 13:38:13Z robertas 
;
_cod_original_sg_symbol_H-M 'P212121 (No. 19)'
_cod_database_code 7213122

loop_
_symmetry_equiv_pos_as_xyz
'x, y, z'
'-x+1/2, -y, z+1/2'
'-x, y+1/2, -z+1/2'
'x+1/2, -y+1/2, -z'

loop_
_atom_site_aniso_label
_atom_site_aniso_U_11
_atom_site_aniso_U_22
_atom_site_aniso_U_33
_atom_site_aniso_U_23
_atom_site_aniso_U_13
_atom_site_aniso_U_12
Cl1 0.047(4) 0.037(3) 0.064(4) -0.007(4) -0.014(4) 0.005(3)
O1A 0.113(13) 0.086(10) 0.089(13) 0.036(10) -0.017(13) -0.001(11)
O2A 0.048(10) 0.134(13) 0.075(12) -0.029(11) 0.018(9) -0.020(11)
O3A 0.126(14) 0.051(10) 0.192(19) -0.022(12) -0.072(14) 0.031(10)
O4A 0.048(9) 0.090(11) 0.080(12) -0.048(9) -0.013(9) -0.027(8)
Cl2 0.074(5) 0.073(5) 0.070(5) -0.013(4) 0.026(5) 0.000(4)
O5A 0.264(24) 0.057(10) 0.162(18) -0.008(12) 0.135(19) 0.063(13)
O6A 0.216(26) 0.417(40) 0.119(19) 0.084(23) 0.113(20) 0.193(27)
O7A 0.089(15) 0.352(30) 0.139(20) -0.097(22) 0.019(17) -0.004(21)
O8A 0.236(27) 0.102(17) 0.380(40) -0.142(21) 0.120(26) -0.086(18)
N1' 0.055(12) 0.054(12) 0.018(9) -0.003(8) 0.008(9) 0.005(9)
N2 0.030(8) 0.008(7) 0.042(10) 0.003(7) -0.018(9) 0.002(6)
N5 0.040(10) 0.017(7) 0.028(8) -0.014(7) -0.006(9) 0.004(7)
N11 0.019(9) 0.031(9) 0.048(10) 0.009(8) 0.007(9) 0.013(8)
O16 0.044(9) 0.029(7) 0.074(10) 0.001(8) 0.006(8) 0.020(6)
O17 0.048(9) 0.020(7) 0.071(10) -0.010(6) -0.027(8) 0.026(6)
O20 0.069(10) 0.059(8) 0.018(8) 0.009(7) -0.009(8) 0.004(8)
O21 0.060(9) 0.047(8) 0.033(8) 0.012(7) -0.024(8) 0.010(7)
O23 0.041(8) 0.027(6) 0.041(8) 0.006(7) 0.009(8) -0.008(6)

loop_
_atom_site_label
_atom_site_type_symbol
_atom_site_fract_x
_atom_site_fract_y
_atom_site_fract_z
_atom_site_U_iso_or_equiv
_atom_site_thermal_displace_type
_atom_site_occupancy
_atom_site_calc_flag
Cl1 Cl 0.3560(4) 0.0407(3) 0.9399(5) 0.0493(15) Uani 1 d
O1A O 0.3578(10) -0.0007(7) 1.0503(14) 0.096(5) Uani 1 d
O2A O 0.4399(9) 0.0371(9) 0.8853(11) 0.086(5) Uani 1 d
O3A O 0.3340(9) 0.1190(8) 0.9637(15) 0.123(7) Uani 1 d
O4A O 0.2901(8) 0.0083(7) 0.8638(12) 0.073(5) Uani 1 d
Cl2 Cl 0.7408(5) -0.0561(4) 0.8458(6) 0.072(2) Uani 1 d
O5A O 0.7836(13) -0.1028(8) 0.7683(16) 0.161(9) Uani 1 d
O6A O 0.7368(15) -0.0849(16) 0.9576(19) 0.251(15) Uani 1 d
O7A O 0.6561(13) -0.0430(15) 0.8152(18) 0.194(11) Uani 1 d
O8A O 0.7763(16) 0.0111(11) 0.8447(25) 0.239(15) Uani 1 d
N1' N 0.0379(9) 0.1738(8) 0.4870(12) 0.042(5) Uani 1 d
N2 N -0.0163(8) 0.0786(6) 0.6721(12) 0.027(4) Uani 1 d
N5 N 0.0620(8) 0.2474(7) 0.9250(11) 0.028(4) Uani 1 d
N11 N 0.1319(8) 0.1728(7) 0.6974(11) 0.032(4) Uani 1 d
O16 O -0.0486(7) 0.3520(6) 0.7635(11) 0.049(4) Uani 1 d
O17 O -0.1646(7) 0.2754(5) 0.7240(10) 0.046(4) Uani 1 d
O20 O 0.0741(8) 0.1252(6) 1.0808(9) 0.049(4) Uani 1 d
O21 O 0.0920(8) 0.0089(6) 0.9875(9) 0.047(4) Uani 1 d
O23 O -0.0820(7) 0.1883(6) 0.9373(10) 0.036(3) Uani 1 d
H23O H -0.0781 0.1338(84) 0.9634(129) 0.050 Uiso 1 d
C1 C 0.0175(10) 0.0507(10) 0.7894(14) 0.033(5) Uiso 1 d
H1C1 H 0.0634 0.0122 0.7758 0.060 Uiso 1 calc
H2C1 H -0.0303 0.0250 0.8312 0.060 Uiso 1 calc
C3 C -0.0759(10) 0.1467(8) 0.6872(14) 0.029(5) Uiso 1 d
H1C3 H -0.1253 0.1326 0.7374 0.060 Uiso 1 calc
H2C3 H -0.0989 0.1628 0.6110 0.060 Uiso 1 calc
C4 C -0.0245(10) 0.2133(8) 0.7430(14) 0.020(4) Uiso 1 d
C4A C -0.0031(11) 0.1914(10) 0.8741(16) 0.031(5) Uiso 1 d
C6 C 0.0403(10) 0.3086(9) 0.9935(14) 0.022(4) Uiso 1 d
HC6 H -0.0184 0.3220 1.0072 0.060 Uiso 1 calc
C7 C 0.1102(11) 0.3513(9) 1.0434(15) 0.033(5) Uiso 1 d
HC7 H 0.0981 0.3935 1.0927 0.060 Uiso 1 calc
C8 C 0.1957(11) 0.3313(9) 1.0203(15) 0.039(5) Uiso 1 d
HC8 H 0.2417 0.3602 1.0532 0.060 Uiso 1 calc
C9 C 0.2142(11) 0.2688(9) 0.9486(15) 0.034(5) Uiso 1 d
HC9 H 0.2725 0.2555 0.9321 0.060 Uiso 1 calc
C9A C 0.1458(11) 0.2258(8) 0.9011(13) 0.020(4) Uiso 1 d
C10 C 0.1415(11) 0.1527(8) 0.8242(14) 0.024(4) Uiso 1 d
H10 H 0.1923 0.1184 0.8378 0.060 Uiso 1 calc
C10A C 0.0549(10) 0.1155(8) 0.8679(13) 0.019(4) Uiso 1 d
C12 C 0.0632(10) 0.2352(8) 0.6776(12) 0.023(4) Uiso 1 d
H12 H 0.0853 0.2851 0.7083 0.060 Uiso 1 calc
C13 C -0.0657(11) 0.0134(9) 0.6145(15) 0.045(6) Uiso 1 d
H131 H -0.0271 -0.0306 0.6044 0.060 Uiso 1 calc
H132 H -0.0870 0.0302 0.5387 0.060 Uiso 1 calc
H133 H -0.1148 -0.0014 0.6634 0.060 Uiso 1 calc
C14 C 0.2171(11) 0.1929(9) 0.6457(16) 0.049(6) Uiso 1 d
H141 H 0.2093 0.2056 0.5636 0.060 Uiso 1 calc
H142 H 0.2566 0.1493 0.6528 0.060 Uiso 1 calc
H143 H 0.2414 0.2371 0.6865 0.060 Uiso 1 calc
C15 C -0.0811(12) 0.2897(10) 0.7450(18) 0.043(6) Uiso 1 d
C18 C -0.2209(13) 0.3441(11) 0.7231(18) 0.075(7) Uiso 1 d
H181 H -0.2811 0.3287 0.7092 0.060 Uiso 1 calc
H182 H -0.2021 0.3789 0.6615 0.060 Uiso 1 calc
H183 H -0.2169 0.3702 0.7981 0.060 Uiso 1 calc
C19 C 0.0744(12) 0.0875(10) 0.9928(16) 0.031(5) Uiso 1 d
C22 C 0.1220(13) -0.0222(11) 1.0969(17) 0.071(7) Uiso 1 d
H221 H 0.1346 -0.0769 1.0877 0.060 Uiso 1 calc
H222 H 0.0770 -0.0155 1.1559 0.060 Uiso 1 calc
H223 H 0.1747 0.0046 1.1212 0.060 Uiso 1 calc
C2' C 0.0494(10) 0.2419(9) 0.5453(14) 0.026(5) Uiso 1 d
C3' C 0.0537(12) 0.3138(12) 0.4892(18) 0.062(6) Uiso 1 d
H3' H 0.0672 0.3593 0.5303 0.060 Uiso 1 calc
C4' C 0.0364(14) 0.3142(14) 0.3666(21) 0.085(8) Uiso 1 d
H4' H 0.0347 0.3612 0.3253 0.060 Uiso 1 calc
C5' C 0.0222(14) 0.2456(14) 0.3095(19) 0.093(8) Uiso 1 d
H5' H 0.0103 0.2462 0.2288 0.060 Uiso 1 calc
C6' C 0.0251(14) 0.1731(13) 0.3697(20) 0.073(7) Uiso 1 d
H6' H 0.0183 0.1263 0.3289 0.060 Uiso 1 calc
O1W O -0.1134(10) 0.0606(8) 1.0651(14) 0.075(6) Uiso 1 d
H1OW H -0.1347(126) 0.0376(104) 1.0279(159) 0.080 Uiso 1 d

loop_
_atom_type_symbol
_atom_type_description
_atom_type_scat_dispersion_real
_atom_type_scat_dispersion_imag
_atom_type_scat_source
C C 0.0033 0.0016 'International Tables Vol C Tables 4.2.6.8 and 6.1.1.4'
H H 0.0000 0.0000 'International Tables Vol C Tables 4.2.6.8 and 6.1.1.4'
N N 0.0061 0.0033 'International Tables Vol C Tables 4.2.6.8 and 6.1.1.4'
O O 0.0106 0.0060 'International Tables Vol C Tables 4.2.6.8 and 6.1.1.4'
Cl Cl 0.1484 0.1585 'International Tables Vol C Tables 4.2.6.8 and 6.1.1.4'

loop_
_geom_angle_atom_site_label_1
_geom_angle_atom_site_label_2
_geom_angle_atom_site_label_3
_geom_angle
O3A Cl1 O2A 109.7(10)
O3A Cl1 O4A 108.7(8)
O2A Cl1 O4A 110.2(8)
O3A Cl1 O1A 108.0(10)
O2A Cl1 O1A 110.0(10)
O4A Cl1 O1A 110.2(9)
O8A Cl2 O7A 104.5(17)
O8A Cl2 O5A 109.1(13)
O7A Cl2 O5A 112.9(14)
O8A Cl2 O6A 110.9(18)
O7A Cl2 O6A 104.9(14)
O5A Cl2 O6A 114.2(13)
C2' N1' C6' 120.6(17)
C13 N2 C3 109.5(12)
C13 N2 C1 108.6(12)
C3 N2 C1 110.8(12)
C6 N5 C9A 124.0(14)
C6 N5 C4A 124.2(13)
C9A N5 C4A 111.6(13)
C14 N11 C10 110.9(13)
C14 N11 C12 112.5(12)
C10 N11 C12 112.1(12)
C15 O17 C18 114.5(14)
C19 O21 C22 113.1(14)
N2 C1 C10A 114.1(14)
N2 C3 C4 109.1(12)
C3 C4 C12 114.7(13)
C3 C4 C4A 108.6(13)
C12 C4 C4A 109.3(12)
C3 C4 C15 110.7(13)
C12 C4 C15 105.7(12)
C4A C4 C15 107.5(14)
O23 C4A N5 113.2(14)
O23 C4A C4 108.6(13)
N5 C4A C4 110.3(14)
O23 C4A C10A 118.1(14)
N5 C4A C10A 100.4(12)
C4 C4A C10A 105.8(13)
N5 C6 C7 117.0(14)
C8 C7 C6 120.5(15)
C7 C8 C9 120.1(16)
C8 C9 C9A 119.6(15)
N5 C9A C9 118.8(14)
N5 C9A C10 107.4(14)
C9 C9A C10 133.8(16)
N11 C10 C10A 108.9(13)
N11 C10 C9A 111.4(12)
C10A C10 C9A 101.1(13)
C1 C10A C10 115.3(12)
C1 C10A C19 112.4(13)
C10 C10A C19 105.3(14)
C1 C10A C4A 114.9(14)
C10 C10A C4A 98.5(12)
C19 C10A C4A 109.2(13)
N11 C12 C4 110.2(12)
N11 C12 C2' 107.1(12)
C4 C12 C2' 111.6(13)
O16 C15 O17 126.8(18)
O16 C15 C4 121.6(17)
O17 C15 C4 111.6(15)
O20 C19 O21 124.8(16)
O20 C19 C10A 127.3(15)
O21 C19 C10A 107.9(14)
N1' C2' C3' 123.3(16)
N1' C2' C12 115.8(14)
C3' C2' C12 120.8(16)
C2' C3' C4' 116.5(21)
C5' C4' C3' 119.4(24)
C4' C5' C6' 121.7(23)
N1' C6' C5' 118.2(21)

loop_
_geom_bond_atom_site_label_1
_geom_bond_atom_site_label_2
_geom_bond_distance
Cl1 O3A 1.408(13)
Cl1 O2A 1.412(12)
Cl1 O4A 1.430(12)
Cl1 O1A 1.435(13)
Cl2 O8A 1.27(2)
Cl2 O7A 1.35(2)
Cl2 O5A 1.351(14)
Cl2 O6A 1.36(2)
N1' C2' 1.35(2)
N1' C6' 1.34(2)
N2 C13 1.49(2)
N2 C3 1.48(2)
N2 C1 1.50(2)
N5 C6 1.34(2)
N5 C9A 1.35(2)
N5 C4A 1.49(2)
N11 C14 1.46(2)
N11 C10 1.48(2)
N11 C12 1.51(2)
O16 C15 1.19(2)
O17 C15 1.31(2)
O17 C18 1.45(2)
O20 C19 1.19(2)
O21 C19 1.37(2)
O21 C22 1.42(2)
O23 C4A 1.39(2)
C1 C10A 1.53(2)
C3 C4 1.52(2)
C4 C12 1.56(2)
C4 C4A 1.56(2)
C4 C15 1.56(2)
C4A C10A 1.57(2)
C6 C7 1.40(2)
C7 C8 1.36(2)
C8 C9 1.37(2)
C9 C9A 1.38(2)
C9A C10 1.53(2)
C10 C10A 1.54(2)
C10A C19 1.52(2)
C12 C2' 1.52(2)
C2' C3' 1.39(2)
C3' C4' 1.41(2)
C4' C5' 1.36(3)
C5' C6' 1.42(3)
